data_7131971
loop_
_publ_author_name
'Sun, Ruijin'
'Deng, Jun'
'Ma, Yuxin'
'Hao, Munan'
'Chen, Xu'
'Meng, Dezhong'
'Zhao, Changchun'
'Du, Shixuan'
'Jin, Shifeng'
'Chen, Xiaolong'

_publ_section_title
;
 Ferromagnetism induced by in-plane strain in a bulk VS2 based
 superlattice: (LiOH)0.1VS2
;
_journal_name_full 'Chemical Communications'
_journal_paper_doi 10.1039/D3CC01662E
_journal_year 2023
_chemical_formula_moiety 'S10 V4.92, 0.42(O), 0.392(Li)'
_chemical_formula_sum 'Li0.39 O0.42 S10 V4.92'
_chemical_formula_weight 582.27
_space_group_IT_number 2
_space_group_name_Hall '-P 1'
_space_group_name_H-M_alt 'P -1'
_symmetry_cell_setting triclinic
_symmetry_Int_Tables_number 2
_symmetry_space_group_name_Hall '-P 1'
_symmetry_space_group_name_H-M 'P -1'
_audit_update_record
;
2023-02-10 deposited with the CCDC.	2023-08-04 downloaded from the CCDC.
;
_cell_angle_alpha 78.327
_cell_angle_beta 84.1363
_cell_angle_gamma 71.0231
_cell_formula_units_Z 1
_cell_length_a 5.6557
_cell_length_b 8.6279
_cell_length_c 9.0552
_cell_measurement_reflns_used 4056
_cell_measurement_temperature 293
_cell_measurement_theta_max 31.03
_cell_measurement_theta_min 2.3
_cell_volume 408.892
_diffrn_ambient_temperature 293
_diffrn_measured_fraction_theta_full 0.98
_diffrn_measured_fraction_theta_max 0.76
_diffrn_measurement_device 'Bruker D8 VENTURE PHOTO II'
_diffrn_measurement_device_type 'Bruker D8 VENTURE PHOTO II'
_diffrn_radiation_probe x-ray
_diffrn_radiation_source 'X-ray tube'
_diffrn_radiation_type 'Mo K\a'
_diffrn_radiation_wavelength 0.71075
_diffrn_reflns_av_R_equivalents 0.032
_diffrn_reflns_av_unetI/netI 0.0159
_diffrn_reflns_limit_h_max 8
_diffrn_reflns_limit_h_min -7
_diffrn_reflns_limit_k_max 11
_diffrn_reflns_limit_k_min -11
_diffrn_reflns_limit_l_max 12
_diffrn_reflns_limit_l_min -13
_diffrn_reflns_number 4056
_diffrn_reflns_theta_full 26.99
_diffrn_reflns_theta_max 31.03
_diffrn_reflns_theta_min 2.3
_exptl_absorpt_coefficient_mu 3.950
_exptl_absorpt_correction_T_max 0.7457
_exptl_absorpt_correction_T_min 0.1947
_exptl_absorpt_correction_type multi-scan
_exptl_crystal_density_diffrn 2.339
_exptl_crystal_description plate
_exptl_crystal_F_000 275
_refine_ls_extinction_method none
_refine_ls_goodness_of_fit_gt 5.4348
_refine_ls_goodness_of_fit_ref 1.1000
_refine_ls_number_constraints 0
_refine_ls_number_parameters 30
_refine_ls_number_reflns 1814
_refine_ls_number_restraints 0
_refine_ls_R_factor_all 0.1320
_refine_ls_R_factor_gt 0.0671
_refine_ls_shift/su_max 0.0472
_refine_ls_shift/su_mean 0.0195
_refine_ls_structure_factor_coef Fsqd
_refine_ls_weighting_details w=1/(\s^2^(I)+0.0004I^2^)
_refine_ls_weighting_scheme sigma
_refine_ls_wR_factor_gt 0.1544
_refine_ls_wR_factor_ref 0.1715
_reflns_number_gt 246
_reflns_number_total 1814
_reflns_threshold_expression I>3\s(I)
_cod_data_source_file d3cc01662e2.cif
_cod_data_source_block I
_cod_depositor_comments
;
The following automatic conversions were performed:

data item '_diffrn_radiation_probe' value 'X-ray' was changed to
'x-ray' in accordance with the
/home/data/users/saulius/crontab/automatic-downloads/rss-feeds/RSC/lib/dictionaries/cif_core.dic
dictionary named 'cif_core.dic' version 2.4.2 last updated on
2011-04-26.

Automatic conversion script
Id: cif_fix_values 8170 2020-07-09 18:12:32Z antanas 
;
_cod_original_cell_volume 408.8919
_cod_database_code 7131971

loop_
_space_group_symop_id
_space_group_symop_operation_xyz
1 x,y,z
2 -x,-y,-z

loop_
_atom_site_label
_atom_site_type_symbol
_atom_site_fract_x
_atom_site_fract_y
_atom_site_fract_z
_atom_site_adp_type
_atom_site_U_iso_or_equiv
_atom_site_site_symmetry_multiplicity
_atom_site_occupancy
_atom_site_calc_flag
_atom_site_refinement_flags
_atom_site_disorder_assembly
_atom_site_disorder_group
V1 V 0.2013(4) 0.6001(3) 0.4997(3) Uiso 0.0238(3) 2 0.99(2) d . . .
V2 V -0.3989(3) 0.8002(2) 0.49931(19) Uiso 0.0240(5) 2 0.98(7) d . . .
V3 V 0 1 0.5 Uiso 0.0240(6) 1 0.98(3) d . . .
S1 S 0.4782(4) 0.4326(3) 0.3362(3) Uiso 0.0181(5) 2 1 d . . .
S2 S -0.3217(4) 1.0331(3) 0.3359(3) Uiso 0.0184(5) 2 1 d . . .
S3 S -0.0775(4) 0.7665(3) 0.6644(3) Uiso 0.0177(5) 2 1 d . . .
S4 S -0.1217(4) 0.6330(3) 0.3356(3) Uiso 0.0163(5) 2 1 d . . .
S5 S 0.2785(4) 0.8329(3) 0.3362(3) Uiso 0.0183(5) 2 1 d . . .
O1 O 0.2519(2) 0.7004(8) -0.0233(5) Uiso 0.059(3) 2 0.242(3) d . . .
Li1 Li 0.7116(3) 0.6118(6) 0.0023(1) Uiso 0.068(2) 2 0.238(6) d . . .

loop_
_atom_site_aniso_label
_atom_site_aniso_type_symbol
_atom_site_aniso_U_11
_atom_site_aniso_U_22
_atom_site_aniso_U_33
_atom_site_aniso_U_12
_atom_site_aniso_U_13
_atom_site_aniso_U_23
V1 V 0.0238(3) 0.0238(3) 0.0238(3) -0.007439 -0.000935 -0.004278
V2 V 0.0239(5) 0.0239(5) 0.0239(5) -0.007457 -0.000937 -0.004288
V3 V 0.0241(6) 0.0241(6) 0.0241(6) -0.007523 -0.000945 -0.004326
S1 S 0.0173(6) 0.0173(6) 0.0173(6) -0.005421 -0.000681 -0.003118
S2 S 0.0184(5) 0.0184(5) 0.0184(5) -0.005742 -0.000721 -0.003302
S3 S 0.0181(5) 0.0181(5) 0.0181(5) -0.005666 -0.000712 -0.003258
S4 S 0.0183(6) 0.0183(6) 0.0183(6) -0.005717 -0.000718 -0.003288
S5 S 0.0179(5) 0.0179(5) 0.0179(5) -0.005581 -0.000701 -0.00321

loop_
_atom_type_symbol
_atom_type_scat_dispersion_real
_atom_type_scat_dispersion_imag
_atom_type_scat_source
Li -0.0003 0.0001 'International Tables Vol C tables 4.2.6.8 and 6.1.1.1'
O 0.0106 0.0060 'International Tables Vol C tables 4.2.6.8 and 6.1.1.1'
S 0.1246 0.1234 'International Tables Vol C tables 4.2.6.8 and 6.1.1.1'
V 0.3005 0.5294 'International Tables Vol C tables 4.2.6.8 and 6.1.1.1'

loop_
_exptl_crystal_face_index_h
_exptl_crystal_face_index_k
_exptl_crystal_face_index_l
_exptl_crystal_face_perp_dist
? ? ? ?

loop_
_geom_angle_atom_site_label_1
_geom_angle_atom_site_label_2
_geom_angle_atom_site_label_3
_geom_angle
_geom_angle_site_symmetry_1
_geom_angle_site_symmetry_3
_geom_angle_publ_flag
S5 V3 S3 86.53(9) . 3_676 ?

loop_
_geom_bond_atom_site_label_1
_geom_bond_atom_site_label_2
_geom_bond_distance
V1 S1 2.378(4)

loop_
_geom_hbond_atom_site_label_D
_geom_hbond_atom_site_label_H
_geom_hbond_atom_site_label_A
_geom_hbond_site_symmetry_D
_geom_hbond_site_symmetry_H
_geom_hbond_site_symmetry_A
_geom_hbond_distance_DH
_geom_hbond_distance_HA
_geom_hbond_distance_DA
_geom_hbond_angle_DHA
_geom_hbond_publ_flag
? ? ? ? ? ? ? ? ? ? ?

loop_
_geom_torsion_atom_site_label_1
_geom_torsion_atom_site_label_2
_geom_torsion_atom_site_label_3
_geom_torsion_atom_site_label_4
_geom_torsion_site_symmetry_1
_geom_torsion_site_symmetry_2
_geom_torsion_site_symmetry_3
_geom_torsion_site_symmetry_4
_geom_torsion
_geom_torsion_publ_flag
? ? ? ? ? ? ? ? ? ?

loop_
_restr_angle_atom_site_label_1
_restr_angle_site_symmetry_1
_restr_angle_atom_site_label_2
_restr_angle_site_symmetry_2
_restr_angle_atom_site_label_3
_restr_angle_site_symmetry_3
_restr_angle_target
_restr_angle_target_weight_param
? ? ? ? ? ? ? ?

loop_
_restr_distance_atom_site_label_1
_restr_distance_site_symmetry_1
_restr_distance_atom_site_label_2
_restr_distance_site_symmetry_2
_restr_distance_target
_restr_distance_target_weight_param
? ? ? ? ? ?

loop_
_restr_equal_angle_atom_site_label_1
_restr_equal_angle_site_symmetry_1
_restr_equal_angle_atom_site_label_2
_restr_equal_angle_site_symmetry_2
_restr_equal_angle_atom_site_label_3
_restr_equal_angle_site_symmetry_3
_restr_equal_angle_class_class_id
_restr_equal_angle_class_target_weight_param
? ? ? ? ? ? ? ?

loop_
_restr_equal_distance_atom_site_label_1
_restr_equal_distance_site_symmetry_1
_restr_equal_distance_atom_site_label_2
_restr_equal_distance_site_symmetry_2
_restr_equal_distance_class_class_id
_restr_equal_distance_class_target_weight_param
? ? ? ? ? ?

loop_
_restr_equal_torsion_atom_site_label_1
_restr_equal_torsion_site_symmetry_1
_restr_equal_torsion_atom_site_label_2
_restr_equal_torsion_site_symmetry_2
_restr_equal_torsion_atom_site_label_3
_restr_equal_torsion_site_symmetry_3
_restr_equal_torsion_atom_site_label_4
_restr_equal_torsion_site_symmetry_4
_restr_equal_torsion_class_class_id
_restr_equal_torsion_class_target_weight_param
? ? ? ? ? ? ? ? ? ?

loop_
_restr_torsion_atom_site_label_1
_restr_torsion_site_symmetry_1
_restr_torsion_atom_site_label_2
_restr_torsion_site_symmetry_2
_restr_torsion_atom_site_label_3
_restr_torsion_site_symmetry_3
_restr_torsion_atom_site_label_4
_restr_torsion_site_symmetry_4
_restr_torsion_angle_target
_restr_torsion_weight_param
? ? ? ? ? ? ? ? ? ?

loop_
_twin_individual_id
_twin_individual_mass_fraction_refined
_twin_individual_twin_matrix_11
_twin_individual_twin_matrix_12
_twin_individual_twin_matrix_13
_twin_individual_twin_matrix_21
_twin_individual_twin_matrix_22
_twin_individual_twin_matrix_23
_twin_individual_twin_matrix_31
_twin_individual_twin_matrix_32
_twin_individual_twin_matrix_33
? ? ? ? ? ? ? ? ? ? ?

loop_
_jana_atom_site_adp_c_label
_jana_atom_site_adp_c_type_symbol
_jana_atom_site_adp_c_111
_jana_atom_site_adp_c_112
_jana_atom_site_adp_c_113
_jana_atom_site_adp_c_122
_jana_atom_site_adp_c_123
_jana_atom_site_adp_c_133
_jana_atom_site_adp_c_222
_jana_atom_site_adp_c_223
_jana_atom_site_adp_c_233
_jana_atom_site_adp_c_333
? ? ? ? ? ? ? ? ? ? ? ?

loop_
_jana_atom_site_adp_d_label
_jana_atom_site_adp_d_type_symbol
_jana_atom_site_adp_d_1111
_jana_atom_site_adp_d_1112
_jana_atom_site_adp_d_1113
_jana_atom_site_adp_d_1122
_jana_atom_site_adp_d_1123
_jana_atom_site_adp_d_1133
_jana_atom_site_adp_d_1222
_jana_atom_site_adp_d_1223
_jana_atom_site_adp_d_1233
_jana_atom_site_adp_d_1333
_jana_atom_site_adp_d_2222
_jana_atom_site_adp_d_2223
_jana_atom_site_adp_d_2233
_jana_atom_site_adp_d_2333
_jana_atom_site_adp_d_3333
? ? ? ? ? ? ? ? ? ? ? ? ? ? ? ? ?

loop_
_jana_atom_site_adp_e_label
_jana_atom_site_adp_e_type_symbol
_jana_atom_site_adp_e_11111
_jana_atom_site_adp_e_11112
_jana_atom_site_adp_e_11113
_jana_atom_site_adp_e_11122
_jana_atom_site_adp_e_11123
_jana_atom_site_adp_e_11133
_jana_atom_site_adp_e_11222
_jana_atom_site_adp_e_11223
_jana_atom_site_adp_e_11233
_jana_atom_site_adp_e_11333
_jana_atom_site_adp_e_12222
_jana_atom_site_adp_e_12223
_jana_atom_site_adp_e_12233
_jana_atom_site_adp_e_12333
_jana_atom_site_adp_e_13333
_jana_atom_site_adp_e_22222
_jana_atom_site_adp_e_22223
_jana_atom_site_adp_e_22233
_jana_atom_site_adp_e_22333
_jana_atom_site_adp_e_23333
_jana_atom_site_adp_e_33333
? ? ? ? ? ? ? ? ? ? ? ? ? ? ? ? ? ? ? ? ? ? ?

loop_
_jana_atom_site_adp_f_label
_jana_atom_site_adp_f_type_symbol
_jana_atom_site_adp_f_111111
_jana_atom_site_adp_f_111112
_jana_atom_site_adp_f_111113
_jana_atom_site_adp_f_111122
_jana_atom_site_adp_f_111123
_jana_atom_site_adp_f_111133
_jana_atom_site_adp_f_111222
_jana_atom_site_adp_f_111223
_jana_atom_site_adp_f_111233
_jana_atom_site_adp_f_111333
_jana_atom_site_adp_f_112222
_jana_atom_site_adp_f_112223
_jana_atom_site_adp_f_112233
_jana_atom_site_adp_f_112333
_jana_atom_site_adp_f_113333
_jana_atom_site_adp_f_122222
_jana_atom_site_adp_f_122223
_jana_atom_site_adp_f_122233
_jana_atom_site_adp_f_122333
_jana_atom_site_adp_f_123333
_jana_atom_site_adp_f_133333
_jana_atom_site_adp_f_222222
_jana_atom_site_adp_f_222223
_jana_atom_site_adp_f_222233
_jana_atom_site_adp_f_222333
_jana_atom_site_adp_f_223333
_jana_atom_site_adp_f_233333
_jana_atom_site_adp_f_333333
? ? ? ? ? ? ? ? ? ? ? ? ? ? ? ? ? ? ? ? ? ? ? ? ? ? ? ? ? ?
